data_8107216
loop_
_publ_author_name
'Zhu, Jian-Liang'
'Liu, Xing-Hai'

_publ_section_title
;
 The crystal structure of
 2-chloro-N-((2-chlorophenyl)carbamoyl)nicotinamide, C13H9Cl2N3O2
;
_journal_issue 5
_journal_name_full 'Zeitschrift f\"ur Kristallographie - New Crystal Structures'
_journal_page_first 787
_journal_page_last 788
_journal_paper_doi 10.1515/ncrs-2022-0255
_journal_volume 237
_journal_year 2022
_chemical_formula_moiety 'C13 H9 Cl2 N3 O2'
_chemical_formula_sum 'C13 H9 Cl2 N3 O2'
_chemical_formula_weight 310.13
_space_group_crystal_system monoclinic
_space_group_IT_number 14
_space_group_name_Hall '-P 2yn'
_space_group_name_H-M_alt 'P 1 21/n 1'
_atom_sites_solution_hydrogens geom
_atom_sites_solution_primary direct
_cell_angle_alpha 90
_cell_angle_beta 103.413(9)
_cell_angle_gamma 90
_cell_formula_units_Z 4
_cell_length_a 7.918(2)
_cell_length_b 12.766(3)
_cell_length_c 13.767(4)
_cell_measurement_reflns_used 9863
_cell_measurement_temperature 296(2)
_cell_measurement_theta_max 30.81
_cell_measurement_theta_min 2.20
_cell_volume 1353.6(6)
_computing_molecular_graphics 'Olex2 (Dolomanov et al., 2009)'
_computing_publication_material 'Olex2 (Dolomanov et al., 2009)'
_computing_structure_refinement 'ShelXL (Sheldrick, 2015)'
_computing_structure_solution 'ShelXS (Sheldrick, 2015)'
_diffrn_ambient_temperature 296(2)
_diffrn_measured_fraction_theta_full 0.996
_diffrn_measured_fraction_theta_max 0.996
_diffrn_measurement_device_type 'CCD area detector'
_diffrn_measurement_method 'phi and omega scans'
_diffrn_radiation_monochromator graphite
_diffrn_radiation_type MoK\a
_diffrn_radiation_wavelength 0.71073
_diffrn_reflns_av_R_equivalents 0.0328
_diffrn_reflns_av_unetI/netI 0.0226
_diffrn_reflns_Laue_measured_fraction_full 0.996
_diffrn_reflns_Laue_measured_fraction_max 0.996
_diffrn_reflns_limit_h_max 11
_diffrn_reflns_limit_h_min -11
_diffrn_reflns_limit_k_max 18
_diffrn_reflns_limit_k_min -18
_diffrn_reflns_limit_l_max 19
_diffrn_reflns_limit_l_min -19
_diffrn_reflns_number 32412
_diffrn_reflns_point_group_measured_fraction_full 0.996
_diffrn_reflns_point_group_measured_fraction_max 0.996
_diffrn_reflns_theta_full 25.242
_diffrn_reflns_theta_max 30.935
_diffrn_reflns_theta_min 2.728
_exptl_absorpt_coefficient_mu 0.483
_exptl_absorpt_correction_T_max 0.7462
_exptl_absorpt_correction_T_min 0.6927
_exptl_absorpt_correction_type multi-scan
_exptl_absorpt_process_details
;
 'SADABS-2016/2 (Bruker,2016/2) was used for absorption correction. '
wR2(int) was 0.0975 before and 0.0453 after correction. The Ratio of minimum 
to maximum transmission is 0.9283. The \l/2 correction factor is Not present.'
;
_exptl_crystal_colour 'clear light colourless'
_exptl_crystal_colour_lustre clear
_exptl_crystal_colour_modifier light
_exptl_crystal_colour_primary colourless
_exptl_crystal_density_diffrn 1.522
_exptl_crystal_density_meas .
_exptl_crystal_description block
_exptl_crystal_F_000 632
_exptl_crystal_size_max 0.48
_exptl_crystal_size_mid 0.44
_exptl_crystal_size_min 0.32
_refine_diff_density_max 0.345
_refine_diff_density_min -0.349
_refine_diff_density_rms 0.049
_refine_ls_extinction_coef .
_refine_ls_extinction_method none
_refine_ls_goodness_of_fit_ref 1.052
_refine_ls_hydrogen_treatment constr
_refine_ls_matrix_type full
_refine_ls_number_parameters 181
_refine_ls_number_reflns 4273
_refine_ls_number_restraints 0
_refine_ls_restrained_S_all 1.052
_refine_ls_R_factor_all 0.0549
_refine_ls_R_factor_gt 0.0382
_refine_ls_shift/su_max 0.000
_refine_ls_shift/su_mean 0.000
_refine_ls_structure_factor_coef Fsqd
_refine_ls_weighting_details 'w=1/[\s^2^(Fo^2^)+(0.0453P)^2^+0.3954P] where P=(Fo^2^+2Fc^2^)/3'
_refine_ls_weighting_scheme calc
_refine_ls_wR_factor_gt 0.0944
_refine_ls_wR_factor_ref 0.1019
_reflns_Friedel_coverage 0.000
_reflns_Friedel_fraction_full .
_reflns_Friedel_fraction_max .
_reflns_number_gt 3335
_reflns_number_total 4273
_reflns_threshold_expression 'I > 2\s(I)'
_cod_data_source_file suppl_j_ncrs-2022-0255_suppl.cif
_cod_data_source_block 2
_cod_database_code 8107216
_shelx_space_group_comment
;
The symmetry employed for this shelxl refinement is uniquely defined
by the following loop, which should always be used as a source of
symmetry information in preference to the above space-group names.
They are only intended as comments.
;
_shelx_estimated_absorpt_t_max 0.861
_shelx_estimated_absorpt_t_min 0.801
_olex2_refinement_description
;
1. Fixed Uiso
 At 1.2 times of:
  All C(H) groups, All N(H) groups
2.a Aromatic/amide H refined with riding coordinates:
 N2(H2), N3(H3), C1(H1), C2(H2A), C3(H3A), C10(H10), C11(H11), C12(H12),
 C13(H13)
;
_olex2_submission_special_instructions 'No special instructions were received'

loop_
_space_group_symop_operation_xyz
'x, y, z'
'-x+1/2, y+1/2, -z+1/2'
'-x, -y, -z'
'x-1/2, -y-1/2, z-1/2'

loop_
_atom_site_label
_atom_site_type_symbol
_atom_site_fract_x
_atom_site_fract_y
_atom_site_fract_z
_atom_site_U_iso_or_equiv
_atom_site_adp_type
_atom_site_occupancy
_atom_site_site_symmetry_order
_atom_site_calc_flag
_atom_site_refinement_flags_posn
_atom_site_refinement_flags_adp
_atom_site_refinement_flags_occupancy
_atom_site_disorder_assembly
_atom_site_disorder_group
Cl1 Cl 0.49900(5) 0.86789(3) -0.27109(3) 0.04848(12) Uani 1 1 d . . . . .
Cl2 Cl 0.22056(6) 0.93774(3) 0.10238(3) 0.04862(12) Uani 1 1 d . . . . .
O1 O 0.36461(15) 0.81035(7) -0.09306(7) 0.0425(2) Uani 1 1 d . . . . .
O2 O 0.47608(18) 0.56446(8) 0.10480(8) 0.0539(3) Uani 1 1 d . . . . .
N1 N 0.34325(19) 0.72852(10) -0.39500(9) 0.0452(3) Uani 1 1 d . . . . .
N2 N 0.42703(17) 0.64016(8) -0.04786(8) 0.0372(3) Uani 1 1 d . . . . .
H2 H 0.4522 0.5809 -0.0707 0.045 Uiso 1 1 calc R . . . .
N3 N 0.39143(16) 0.73604(9) 0.08958(8) 0.0356(3) Uani 1 1 d . . . . .
H3 H 0.3648 0.7854 0.0462 0.043 Uiso 1 1 calc R . . . .
C1 C 0.2621(2) 0.63709(13) -0.42157(12) 0.0496(4) Uani 1 1 d . . . . .
H1 H 0.2280 0.6213 -0.4892 0.059 Uiso 1 1 calc R . . . .
C2 C 0.2266(2) 0.56557(12) -0.35457(12) 0.0448(3) Uani 1 1 d . . . . .
H2A H 0.1738 0.5019 -0.3760 0.054 Uiso 1 1 calc R . . . .
C3 C 0.27176(19) 0.59110(10) -0.25405(11) 0.0375(3) Uani 1 1 d . . . . .
H3A H 0.2480 0.5446 -0.2069 0.045 Uiso 1 1 calc R . . . .
C4 C 0.35281(17) 0.68634(9) -0.22343(9) 0.0298(2) Uani 1 1 d . . . . .
C5 C 0.38701(18) 0.75076(10) -0.29879(10) 0.0323(3) Uani 1 1 d . . . . .
C6 C 0.38403(17) 0.71977(10) -0.11662(9) 0.0315(3) Uani 1 1 d . . . . .
C7 C 0.43489(19) 0.64383(10) 0.05530(10) 0.0353(3) Uani 1 1 d . . . . .
C8 C 0.38419(17) 0.76180(10) 0.18816(10) 0.0320(3) Uani 1 1 d . . . . .
C9 C 0.30675(18) 0.85691(10) 0.20371(10) 0.0348(3) Uani 1 1 d . . . . .
C10 C 0.2969(2) 0.88985(13) 0.29820(12) 0.0466(4) Uani 1 1 d . . . . .
H10 H 0.2449 0.9535 0.3068 0.056 Uiso 1 1 calc R . . . .
C11 C 0.3652(2) 0.82690(16) 0.37937(12) 0.0546(4) Uani 1 1 d . . . . .
H11 H 0.3589 0.8478 0.4432 0.066 Uiso 1 1 calc R . . . .
C12 C 0.4429(2) 0.73286(15) 0.36566(11) 0.0501(4) Uani 1 1 d . . . . .
H12 H 0.4890 0.6910 0.4207 0.060 Uiso 1 1 calc R . . . .
C13 C 0.4533(2) 0.69971(12) 0.27125(11) 0.0408(3) Uani 1 1 d . . . . .
H13 H 0.5063 0.6363 0.2634 0.049 Uiso 1 1 calc R . . . .

loop_
_atom_site_aniso_label
_atom_site_aniso_U_11
_atom_site_aniso_U_22
_atom_site_aniso_U_33
_atom_site_aniso_U_23
_atom_site_aniso_U_13
_atom_site_aniso_U_12
Cl1 0.0599(2) 0.03010(17) 0.0611(2) -0.00044(15) 0.02563(19) -0.00914(15)
Cl2 0.0689(3) 0.03165(18) 0.0451(2) 0.00251(14) 0.01289(18) 0.01044(16)
O1 0.0707(7) 0.0229(4) 0.0333(5) 0.0002(4) 0.0105(5) 0.0058(4)
O2 0.0948(9) 0.0305(5) 0.0392(6) 0.0105(4) 0.0213(6) 0.0192(5)
N1 0.0660(9) 0.0378(6) 0.0346(6) 0.0011(5) 0.0177(6) 0.0030(6)
N2 0.0588(7) 0.0229(5) 0.0314(5) 0.0026(4) 0.0133(5) 0.0093(5)
N3 0.0530(7) 0.0258(5) 0.0289(5) 0.0038(4) 0.0112(5) 0.0059(5)
C1 0.0693(11) 0.0444(8) 0.0345(7) -0.0087(6) 0.0109(7) 0.0041(8)
C2 0.0550(9) 0.0319(7) 0.0455(8) -0.0097(6) 0.0078(7) -0.0027(6)
C3 0.0470(8) 0.0254(6) 0.0402(7) 0.0005(5) 0.0102(6) -0.0013(5)
C4 0.0357(6) 0.0219(5) 0.0324(6) 0.0010(4) 0.0088(5) 0.0040(5)
C5 0.0391(7) 0.0232(5) 0.0369(6) 0.0016(5) 0.0136(5) 0.0034(5)
C6 0.0392(7) 0.0239(5) 0.0312(6) 0.0023(4) 0.0079(5) 0.0026(5)
C7 0.0477(8) 0.0266(6) 0.0326(6) 0.0032(5) 0.0114(6) 0.0046(5)
C8 0.0354(6) 0.0313(6) 0.0301(6) 0.0008(5) 0.0089(5) -0.0041(5)
C9 0.0408(7) 0.0310(6) 0.0342(6) -0.0001(5) 0.0118(5) -0.0040(5)
C10 0.0586(9) 0.0431(8) 0.0436(8) -0.0094(6) 0.0231(7) -0.0062(7)
C11 0.0681(11) 0.0669(11) 0.0329(7) -0.0063(7) 0.0201(7) -0.0100(9)
C12 0.0554(9) 0.0626(10) 0.0317(7) 0.0088(7) 0.0087(6) -0.0053(8)
C13 0.0441(8) 0.0423(7) 0.0357(7) 0.0073(6) 0.0083(6) 0.0003(6)

loop_
_atom_type_symbol
_atom_type_description
_atom_type_scat_dispersion_real
_atom_type_scat_dispersion_imag
_atom_type_scat_source
C C 0.0033 0.0016 'International Tables Vol C Tables 4.2.6.8 and 6.1.1.4'
H H 0.0000 0.0000 'International Tables Vol C Tables 4.2.6.8 and 6.1.1.4'
Cl Cl 0.1484 0.1585 'International Tables Vol C Tables 4.2.6.8 and 6.1.1.4'
N N 0.0061 0.0033 'International Tables Vol C Tables 4.2.6.8 and 6.1.1.4'
O O 0.0106 0.0060 'International Tables Vol C Tables 4.2.6.8 and 6.1.1.4'

loop_
_geom_angle_atom_site_label_1
_geom_angle_atom_site_label_2
_geom_angle_atom_site_label_3
_geom_angle
_geom_angle_site_symmetry_1
_geom_angle_site_symmetry_3
C5 N1 C1 117.28(13) . .
C6 N2 H2 116.0 . .
C6 N2 C7 127.96(11) . .
C7 N2 H2 116.0 . .
C7 N3 H3 116.1 . .
C7 N3 C8 127.86(11) . .
C8 N3 H3 116.1 . .
N1 C1 H1 118.1 . .
N1 C1 C2 123.73(14) . .
C2 C1 H1 118.1 . .
C1 C2 H2A 121.0 . .
C1 C2 C3 117.98(14) . .
C3 C2 H2A 121.0 . .
C2 C3 H3A 120.0 . .
C2 C3 C4 120.09(13) . .
C4 C3 H3A 120.0 . .
C3 C4 C5 116.32(12) . .
C3 C4 C6 120.39(12) . .
C5 C4 C6 123.04(11) . .
N1 C5 Cl1 114.06(10) . .
N1 C5 C4 124.54(13) . .
C4 C5 Cl1 121.38(10) . .
O1 C6 N2 122.89(12) . .
O1 C6 C4 121.97(11) . .
N2 C6 C4 115.06(11) . .
O2 C7 N2 118.59(12) . .
O2 C7 N3 126.00(13) . .
N3 C7 N2 115.40(11) . .
C9 C8 N3 117.82(12) . .
C13 C8 N3 124.11(13) . .
C13 C8 C9 118.04(13) . .
C8 C9 Cl2 119.72(10) . .
C10 C9 Cl2 118.34(12) . .
C10 C9 C8 121.94(14) . .
C9 C10 H10 120.5 . .
C11 C10 C9 119.08(15) . .
C11 C10 H10 120.5 . .
C10 C11 H11 120.1 . .
C10 C11 C12 119.88(15) . .
C12 C11 H11 120.1 . .
C11 C12 H12 119.4 . .
C11 C12 C13 121.21(15) . .
C13 C12 H12 119.4 . .
C8 C13 H13 120.1 . .
C12 C13 C8 119.84(15) . .
C12 C13 H13 120.1 . .

loop_
_geom_bond_atom_site_label_1
_geom_bond_atom_site_label_2
_geom_bond_distance
_geom_bond_site_symmetry_2
Cl1 C5 1.7351(14) .
Cl2 C9 1.7422(15) .
O1 C6 1.2204(15) .
O2 C7 1.2223(16) .
N1 C1 1.342(2) .
N1 C5 1.3200(18) .
N2 H2 0.8600 .
N2 C6 1.3767(16) .
N2 C7 1.4079(18) .
N3 H3 0.8600 .
N3 C7 1.3425(17) .
N3 C8 1.4104(17) .
C1 H1 0.9300 .
C1 C2 1.373(2) .
C2 H2A 0.9300 .
C2 C3 1.386(2) .
C3 H3A 0.9300 .
C3 C4 1.3937(18) .
C4 C5 1.3986(18) .
C4 C6 1.4956(18) .
C8 C9 1.3988(19) .
C8 C13 1.3950(19) .
C9 C10 1.387(2) .
C10 H10 0.9300 .
C10 C11 1.381(3) .
C11 H11 0.9300 .
C11 C12 1.382(3) .
C12 H12 0.9300 .
C12 C13 1.387(2) .
C13 H13 0.9300 .

loop_
_geom_hbond_atom_site_label_D
_geom_hbond_atom_site_label_H
_geom_hbond_atom_site_label_A
_geom_hbond_distance_DH
_geom_hbond_distance_HA
_geom_hbond_distance_DA
_geom_hbond_angle_DHA
_geom_hbond_site_symmetry_A
N2 H2 O2 0.86 2.03 2.8819(16) 172.1 3_665
N3 H3 Cl2 0.86 2.47 2.9329(13) 114.6 .
N3 H3 O1 0.86 1.94 2.6495(16) 138.5 .
C1 H1 Cl2 0.93 2.89 3.5846(17) 132.1 2_544
C2 H2A O1 0.93 2.49 3.3785(19) 160.2 2_544
C13 H13 O2 0.93 2.33 2.908(2) 120.1 .

loop_
_geom_torsion_atom_site_label_1
_geom_torsion_atom_site_label_2
_geom_torsion_atom_site_label_3
_geom_torsion_atom_site_label_4
_geom_torsion
_geom_torsion_site_symmetry_1
_geom_torsion_site_symmetry_2
_geom_torsion_site_symmetry_3
_geom_torsion_site_symmetry_4
Cl2 C9 C10 C11 -179.74(13) . . . .
N1 C1 C2 C3 2.4(3) . . . .
N3 C8 C9 Cl2 0.97(17) . . . .
N3 C8 C9 C10 -178.66(13) . . . .
N3 C8 C13 C12 178.67(14) . . . .
C1 N1 C5 Cl1 177.51(12) . . . .
C1 N1 C5 C4 -0.8(2) . . . .
C1 C2 C3 C4 -0.8(2) . . . .
C2 C3 C4 C5 -1.2(2) . . . .
C2 C3 C4 C6 173.14(13) . . . .
C3 C4 C5 Cl1 -176.04(10) . . . .
C3 C4 C5 N1 2.1(2) . . . .
C3 C4 C6 O1 -140.13(15) . . . .
C3 C4 C6 N2 36.63(18) . . . .
C5 N1 C1 C2 -1.6(3) . . . .
C5 C4 C6 O1 33.8(2) . . . .
C5 C4 C6 N2 -149.40(13) . . . .
C6 N2 C7 O2 -179.97(14) . . . .
C6 N2 C7 N3 1.5(2) . . . .
C6 C4 C5 Cl1 9.76(18) . . . .
C6 C4 C5 N1 -172.07(13) . . . .
C7 N2 C6 O1 8.4(2) . . . .
C7 N2 C6 C4 -168.28(13) . . . .
C7 N3 C8 C9 -169.08(14) . . . .
C7 N3 C8 C13 12.6(2) . . . .
C8 N3 C7 O2 0.2(3) . . . .
C8 N3 C7 N2 178.67(13) . . . .
C8 C9 C10 C11 -0.1(2) . . . .
C9 C8 C13 C12 0.4(2) . . . .
C9 C10 C11 C12 0.4(3) . . . .
C10 C11 C12 C13 -0.2(3) . . . .
C11 C12 C13 C8 -0.1(2) . . . .
C13 C8 C9 Cl2 179.36(11) . . . .
C13 C8 C9 C10 -0.3(2) . . . .
